data_7054166
loop_
_publ_author_name
'Perret, Florent'
'Suwinska, Kinga'
'Bertino Ghera, Bernard'
'Parrot-Lopez, H\'el\`ene'
'Coleman, Anthony W.'

_publ_section_title
;
 Synthesis, solid state structures and interfacial properties of new
 para-phosphonato-O-alkoxy-calix[8]arene derivatives
;
_journal_issue 6
_journal_name_full 'New Journal of Chemistry'
_journal_page_first 893
_journal_page_last 900
_journal_paper_doi 10.1039/b616480n
_journal_volume 31
_journal_year 2007
_chemical_formula_moiety 'C64 H56 Br8 O8 . H2 O1'
_chemical_formula_sum 'C64 H56 Br8 O9'
_chemical_formula_weight 1608.37
_chemical_name_common awc8040_KS
_chemical_name_systematic
;
?
;
_space_group_IT_number 14
_symmetry_cell_setting monoclinic
_symmetry_space_group_name_Hall '-P 2yn'
_symmetry_space_group_name_H-M 'P 1 21/n 1'
_atom_sites_solution_hydrogens geom
_atom_sites_solution_primary direct
_atom_sites_solution_secondary difmap
_audit_creation_method SHELXL-97
_cell_angle_alpha 90.000(5)
_cell_angle_beta 91.521(6)
_cell_angle_gamma 90.000(4)
_cell_formula_units_Z 2
_cell_length_a 8.7192(7)
_cell_length_b 26.300(1)
_cell_length_c 15.251(2)
_cell_measurement_reflns_used 343537
_cell_measurement_temperature 293(2)
_cell_measurement_theta_max 23.26
_cell_measurement_theta_min 2.91
_cell_volume 3496.1(6)
_computing_cell_refinement 'Denzo and Scalepak (Otwinowski & Minor, 1997)'
_computing_data_collection 'Collect data collection software (Nonius B.V., 1998)'
_computing_data_reduction 'Denzo and Scalepak (Otwinowski & Minor, 1997)'
_computing_structure_refinement 'SHELXL-97 (Sheldrick, 1997)'
_computing_structure_solution 'SHELXS-97 (Sheldrick, 1990)'
_diffrn_ambient_temperature 293(2)
_diffrn_detector_area_resol_mean 8.3
_diffrn_measured_fraction_theta_full 0.985
_diffrn_measured_fraction_theta_max 0.985
_diffrn_measurement_device_type KappaApexII
_diffrn_measurement_method CCD
_diffrn_radiation_monochromator graphite
_diffrn_radiation_source 'fine-focus sealed tube'
_diffrn_radiation_type MoK\a
_diffrn_radiation_wavelength 0.71073
_diffrn_reflns_av_R_equivalents 0.0799
_diffrn_reflns_av_sigmaI/netI 0.0816
_diffrn_reflns_limit_h_max 9
_diffrn_reflns_limit_h_min -9
_diffrn_reflns_limit_k_max 29
_diffrn_reflns_limit_k_min -29
_diffrn_reflns_limit_l_max 16
_diffrn_reflns_limit_l_min -16
_diffrn_reflns_number 342487
_diffrn_reflns_theta_full 23.32
_diffrn_reflns_theta_max 23.32
_diffrn_reflns_theta_min 3.08
_exptl_absorpt_coefficient_mu 4.637
_exptl_absorpt_correction_type none
_exptl_crystal_colour colorless
_exptl_crystal_density_diffrn 1.528
_exptl_crystal_density_method 'not measured'
_exptl_crystal_description block
_exptl_crystal_F_000 1584
_exptl_crystal_size_max 0.38
_exptl_crystal_size_mid 0.22
_exptl_crystal_size_min 0.20
_refine_diff_density_max 1.193
_refine_diff_density_min -0.827
_refine_diff_density_rms 0.138
_refine_ls_extinction_coef 0.0011(6)
_refine_ls_extinction_expression Fc^*^=kFc[1+0.001xFc^2^\l^3^/sin(2\q)]^-1/4^
_refine_ls_extinction_method SHELXL
_refine_ls_goodness_of_fit_ref 1.032
_refine_ls_hydrogen_treatment mixed
_refine_ls_matrix_type full
_refine_ls_number_parameters 386
_refine_ls_number_reflns 4980
_refine_ls_number_restraints 2
_refine_ls_restrained_S_all 1.032
_refine_ls_R_factor_all 0.1470
_refine_ls_R_factor_gt 0.0850
_refine_ls_shift/su_max 0.007
_refine_ls_shift/su_mean 0.001
_refine_ls_structure_factor_coef Fsqd
_refine_ls_weighting_details 'calc w=1/[\s^2^(Fo^2^)+(0.1639P)^2^+0.0000P] where P=(Fo^2^+2Fc^2^)/3'
_refine_ls_weighting_scheme calc
_refine_ls_wR_factor_gt 0.2370
_refine_ls_wR_factor_ref 0.2693
_reflns_number_gt 2800
_reflns_number_total 4980
_reflns_threshold_expression >2\s(I)
_cod_data_source_file b616480n.txt
_cod_data_source_block awc8040_ks
_cod_original_sg_symbol_H-M P21/n
_cod_database_code 7054166

loop_
_symmetry_equiv_pos_as_xyz
'x, y, z'
'-x+1/2, y+1/2, -z+1/2'
'-x, -y, -z'
'x-1/2, -y-1/2, z-1/2'

loop_
_atom_site_label
_atom_site_type_symbol
_atom_site_fract_x
_atom_site_fract_y
_atom_site_fract_z
_atom_site_U_iso_or_equiv
_atom_site_adp_type
_atom_site_occupancy
_atom_site_symmetry_multiplicity
_atom_site_calc_flag
_atom_site_refinement_flags
_atom_site_disorder_assembly
_atom_site_disorder_group
C9 C 0.3152(13) -0.0213(4) 0.1285(6) 0.055(3) Uani 1 1 d . . .
C10 C 0.3670(14) -0.0580(5) 0.1823(9) 0.079(4) Uani 1 1 d . . .
C11 C 0.5142(15) -0.0537(5) 0.2217(9) 0.086(4) Uani 1 1 d . . .
H11 H 0.5510 -0.0788 0.2599 0.103 Uiso 1 1 calc R . .
C12 C 0.6068(14) -0.0104(4) 0.2021(8) 0.066(3) Uani 1 1 d . . .
C13 C 0.5467(14) 0.0263(4) 0.1451(7) 0.061(3) Uani 1 1 d . . .
H13 H 0.6060 0.0546 0.1321 0.073 Uiso 1 1 calc R . .
C14 C 0.4058(14) 0.0221(4) 0.1086(7) 0.055(3) Uani 1 1 d . . .
C15 C 0.3430(14) 0.0630(4) 0.0475(7) 0.067(3) Uani 1 1 d . . .
H15A H 0.3773 0.0564 -0.0115 0.080 Uiso 1 1 calc R . .
H15B H 0.2318 0.0615 0.0462 0.080 Uiso 1 1 calc R . .
C16 C 0.3368(13) 0.1366(4) 0.1489(7) 0.058(3) Uani 1 1 d . . .
C17 C 0.3937(15) 0.1152(4) 0.0753(7) 0.067(3) Uani 1 1 d . . .
C18 C 0.5009(14) 0.1433(5) 0.0272(7) 0.067(3) Uani 1 1 d . . .
H18 H 0.5390 0.1299 -0.0243 0.081 Uiso 1 1 calc R . .
C19 C 0.5478(14) 0.1890(5) 0.0553(7) 0.072(3) Uani 1 1 d . . .
C20 C 0.4948(15) 0.2112(4) 0.1327(7) 0.069(3) Uani 1 1 d . . .
H20 H 0.5312 0.2428 0.1515 0.083 Uiso 1 1 calc R . .
C21 C 0.3854(13) 0.1847(4) 0.1811(7) 0.059(3) Uani 1 1 d . . .
C22 C 0.3330(14) 0.2054(4) 0.2660(7) 0.065(3) Uani 1 1 d . . .
H22A H 0.2826 0.1784 0.2976 0.078 Uiso 1 1 calc R . .
H22B H 0.2572 0.2316 0.2538 0.078 Uiso 1 1 calc R . .
C23 C 0.5484(15) 0.1982(5) 0.3807(7) 0.067(3) Uani 1 1 d . . .
C24 C 0.4573(13) 0.2274(5) 0.3243(8) 0.066(3) Uani 1 1 d . . .
C25 C 0.4858(14) 0.2815(4) 0.3210(7) 0.064(3) Uani 1 1 d . . .
H25 H 0.4271 0.3021 0.2836 0.077 Uiso 1 1 calc R . .
C26 C 0.5996(14) 0.3022(4) 0.3732(8) 0.065(3) Uani 1 1 d . . .
C27 C 0.6855(14) 0.2727(5) 0.4312(8) 0.071(3) Uani 1 1 d . . .
H27 H 0.7603 0.2877 0.4673 0.085 Uiso 1 1 calc R . .
C28 C 0.6599(15) 0.2206(5) 0.4356(8) 0.072(3) Uani 1 1 d . . .
C29 C 0.7573(16) 0.1906(5) 0.5009(8) 0.083(4) Uani 1 1 d . . .
H29A H 0.8557 0.2073 0.5095 0.100 Uiso 1 1 calc R . .
H29B H 0.7758 0.1569 0.4776 0.100 Uiso 1 1 calc R . .
C30 C 0.7343(17) 0.1468(5) 0.6471(9) 0.079(4) Uani 1 1 d . A .
C31 C 0.6787(17) 0.1858(5) 0.5897(7) 0.080(4) Uani 1 1 d . . .
C32 C 0.5652(16) 0.2169(4) 0.6157(8) 0.071(3) Uani 1 1 d . . .
H32 H 0.5281 0.2419 0.5777 0.086 Uiso 1 1 calc R . .
C33 C 0.5034(16) 0.2122(5) 0.6976(7) 0.081(4) Uani 1 1 d . . .
C34 C 0.5549(17) 0.1743(6) 0.7544(9) 0.087(4) Uani 1 1 d . . .
H34 H 0.5096 0.1705 0.8085 0.105 Uiso 1 1 calc R . .
C35 C 0.6694(17) 0.1429(5) 0.7323(8) 0.078(4) Uani 1 1 d . . .
C36 C 0.7332(16) 0.1058(6) 0.7997(9) 0.102(5) Uani 1 1 d . . .
H36A H 0.7494 0.1238 0.8547 0.123 Uiso 1 1 calc R . .
H36B H 0.8328 0.0943 0.7808 0.123 Uiso 1 1 calc R . .
C37 C 0.1526(16) -0.0471(5) 0.0129(10) 0.089(4) Uani 1 1 d . . .
H37A H 0.2010 -0.0799 0.0141 0.134 Uiso 1 1 calc R . .
H37B H 0.2008 -0.0259 -0.0296 0.134 Uiso 1 1 calc R . .
H37C H 0.0458 -0.0509 -0.0026 0.134 Uiso 1 1 calc R . .
C38 C 0.0815(19) 0.1222(6) 0.1756(10) 0.104(5) Uani 1 1 d . . .
H38A H 0.0569 0.1129 0.1160 0.157 Uiso 1 1 calc R . .
H38B H 0.0688 0.1582 0.1828 0.157 Uiso 1 1 calc R . .
H38C H 0.0144 0.1045 0.2142 0.157 Uiso 1 1 calc R . .
C39 C 0.6076(19) 0.1165(5) 0.3349(10) 0.098(5) Uani 1 1 d . . .
H39A H 0.6153 0.0829 0.3595 0.147 Uiso 1 1 calc R . .
H39B H 0.7082 0.1311 0.3316 0.147 Uiso 1 1 calc R . .
H39C H 0.5616 0.1145 0.2771 0.147 Uiso 1 1 calc R . .
C40A C 1.009(2) 0.1246(10) 0.6218(17) 0.102(11) Uani 0.58(3) 1 d PD A 1
H40A H 1.0284 0.1528 0.5839 0.153 Uiso 0.58(3) 1 calc PR A 1
H40B H 1.0585 0.0948 0.6001 0.153 Uiso 0.58(3) 1 calc PR A 1
H40C H 1.0474 0.1321 0.6799 0.153 Uiso 0.58(3) 1 calc PR A 1
C40B C 0.810(4) 0.0645(10) 0.604(3) 0.14(2) Uani 0.42(3) 1 d PD A 2
H40D H 0.7311 0.0532 0.6421 0.206 Uiso 0.42(3) 1 calc PR A 2
H40E H 0.8993 0.0434 0.6124 0.206 Uiso 0.42(3) 1 calc PR A 2
H40F H 0.7743 0.0622 0.5441 0.206 Uiso 0.42(3) 1 calc PR A 2
Br1 Br 0.80328(15) -0.00391(5) 0.25163(10) 0.0851(6) Uani 1 1 d . . .
Br2 Br 0.64293(15) 0.37253(5) 0.36408(9) 0.0787(6) Uani 1 1 d . . .
Br3 Br 0.35377(19) 0.25821(6) 0.73305(9) 0.0996(6) Uani 1 1 d . . .
Br4 Br 0.6920(2) 0.22610(7) -0.01311(9) 0.1087(7) Uani 1 1 d . . .
O5 O 0.1681(10) -0.0238(3) 0.0986(5) 0.078(2) Uani 1 1 d . . .
O6 O 0.2347(10) 0.1087(3) 0.1961(5) 0.068(2) Uani 1 1 d . . .
O7 O 0.5159(11) 0.1472(3) 0.3886(5) 0.084(2) Uani 1 1 d . . .
O8 O 0.8491(14) 0.1160(6) 0.6242(8) 0.127(4) Uani 1 1 d D . .
O1W O 0.881(3) -0.0244(12) 0.522(2) 0.162(11) Uani 0.50 1 d P . .

loop_
_atom_site_aniso_label
_atom_site_aniso_U_11
_atom_site_aniso_U_22
_atom_site_aniso_U_33
_atom_site_aniso_U_23
_atom_site_aniso_U_13
_atom_site_aniso_U_12
C9 0.048(7) 0.077(8) 0.039(6) 0.015(6) -0.016(5) 0.004(6)
C10 0.066(9) 0.093(9) 0.079(9) 0.016(8) 0.012(7) -0.011(7)
C11 0.076(9) 0.091(9) 0.090(10) 0.048(8) -0.023(8) -0.013(8)
C12 0.076(8) 0.055(7) 0.067(7) 0.007(6) 0.007(6) 0.012(6)
C13 0.077(9) 0.039(6) 0.068(7) -0.002(6) 0.017(7) -0.003(6)
C14 0.063(8) 0.050(6) 0.053(6) 0.007(5) -0.001(6) 0.004(6)
C15 0.087(8) 0.063(7) 0.051(7) 0.011(6) 0.005(6) 0.012(6)
C16 0.066(7) 0.059(7) 0.049(7) -0.004(6) -0.002(6) 0.007(6)
C17 0.105(9) 0.056(7) 0.040(6) -0.002(6) -0.011(6) 0.020(7)
C18 0.088(9) 0.073(8) 0.042(6) 0.010(6) 0.004(6) -0.008(7)
C19 0.086(8) 0.090(9) 0.039(7) 0.008(6) -0.007(6) -0.021(7)
C20 0.104(9) 0.052(7) 0.050(7) -0.003(6) -0.010(7) 0.007(7)
C21 0.072(7) 0.046(6) 0.058(7) 0.007(6) -0.004(6) 0.003(6)
C22 0.081(8) 0.064(7) 0.050(7) -0.006(6) 0.004(6) 0.009(6)
C23 0.086(9) 0.071(8) 0.045(7) 0.006(6) 0.003(7) 0.005(7)
C24 0.066(8) 0.075(8) 0.058(7) -0.002(6) 0.017(7) -0.001(6)
C25 0.080(8) 0.055(7) 0.058(7) -0.001(6) -0.002(7) 0.010(6)
C26 0.084(8) 0.050(6) 0.063(7) -0.010(6) 0.015(7) 0.001(6)
C27 0.077(8) 0.079(9) 0.056(7) 0.005(6) 0.011(6) 0.031(7)
C28 0.096(9) 0.072(8) 0.048(7) 0.013(6) 0.002(7) 0.016(7)
C29 0.110(10) 0.076(8) 0.062(8) 0.006(6) -0.001(7) 0.012(7)
C30 0.085(10) 0.066(8) 0.083(10) 0.005(7) -0.025(8) -0.006(7)
C31 0.123(11) 0.071(8) 0.045(7) 0.025(6) -0.001(7) -0.013(8)
C32 0.108(10) 0.051(7) 0.055(8) 0.005(6) 0.006(7) 0.003(7)
C33 0.119(11) 0.083(9) 0.041(7) 0.028(6) -0.017(7) -0.038(8)
C34 0.086(10) 0.108(11) 0.068(9) 0.004(9) 0.004(8) -0.043(9)
C35 0.097(10) 0.079(9) 0.057(8) 0.029(7) -0.004(8) -0.016(8)
C36 0.086(10) 0.140(13) 0.079(9) 0.049(9) -0.011(8) -0.030(9)
C37 0.088(10) 0.078(9) 0.100(11) 0.005(8) -0.016(8) -0.010(7)
C38 0.104(13) 0.131(13) 0.080(10) -0.025(9) 0.025(9) -0.020(10)
C39 0.145(13) 0.056(7) 0.093(10) -0.007(7) 0.007(9) 0.033(8)
C40A 0.10(3) 0.11(2) 0.094(19) 0.006(15) -0.025(15) -0.017(15)
C40B 0.12(3) 0.11(4) 0.19(5) 0.08(3) 0.04(3) 0.05(3)
Br1 0.0789(10) 0.0664(9) 0.1091(12) 0.0123(7) -0.0141(8) -0.0034(6)
Br2 0.0969(11) 0.0624(8) 0.0760(9) -0.0088(6) -0.0125(7) 0.0077(6)
Br3 0.1264(14) 0.1073(12) 0.0669(10) -0.0027(8) 0.0327(9) -0.0230(9)
Br4 0.1389(15) 0.1358(14) 0.0519(9) 0.0040(8) 0.0139(8) -0.0573(11)
O5 0.091(7) 0.085(6) 0.059(5) 0.016(5) 0.007(5) 0.008(5)
O6 0.075(6) 0.064(5) 0.067(5) -0.004(4) 0.023(4) -0.006(4)
O7 0.126(7) 0.054(5) 0.071(5) 0.002(4) 0.004(5) -0.004(5)
O8 0.088(9) 0.168(13) 0.125(9) 0.084(9) 0.014(7) 0.029(9)
O1W 0.108(17) 0.18(2) 0.20(3) -0.07(2) 0.064(18) -0.009(16)

loop_
_atom_type_symbol
_atom_type_description
_atom_type_scat_dispersion_real
_atom_type_scat_dispersion_imag
_atom_type_scat_source
C C 0.0033 0.0016 'International Tables Vol C Tables 4.2.6.8 and 6.1.1.4'
H H 0.0000 0.0000 'International Tables Vol C Tables 4.2.6.8 and 6.1.1.4'
Br Br -0.2901 2.4595 'International Tables Vol C Tables 4.2.6.8 and 6.1.1.4'
O O 0.0106 0.0060 'International Tables Vol C Tables 4.2.6.8 and 6.1.1.4'

loop_
_geom_angle_atom_site_label_1
_geom_angle_atom_site_label_2
_geom_angle_atom_site_label_3
_geom_angle
_geom_angle_site_symmetry_1
_geom_angle_site_symmetry_3
C10 C9 O5 118.2(10) . .
C10 C9 C14 121.9(11) . .
O5 C9 C14 119.6(10) . .
C9 C10 C11 119.6(11) . .
C9 C10 C36 120.5(12) . 3_656
C11 C10 C36 119.8(11) . 3_656
C10 C11 C12 119.1(11) . .
C10 C11 H11 120.5 . .
C12 C11 H11 120.5 . .
C13 C12 C11 118.5(11) . .
C13 C12 Br1 121.1(9) . .
C11 C12 Br1 120.4(9) . .
C14 C13 C12 121.9(10) . .
C14 C13 H13 119.1 . .
C12 C13 H13 119.1 . .
C13 C14 C9 119.0(10) . .
C13 C14 C15 120.6(10) . .
C9 C14 C15 120.4(11) . .
C17 C15 C14 112.1(10) . .
C17 C15 H15A 109.2 . .
C14 C15 H15A 109.2 . .
C17 C15 H15B 109.2 . .
C14 C15 H15B 109.2 . .
H15A C15 H15B 107.9 . .
C17 C16 O6 117.9(10) . .
C17 C16 C21 122.9(11) . .
O6 C16 C21 119.1(9) . .
C16 C17 C18 118.2(11) . .
C16 C17 C15 120.1(11) . .
C18 C17 C15 121.8(10) . .
C19 C18 C17 120.4(11) . .
C19 C18 H18 119.8 . .
C17 C18 H18 119.8 . .
C18 C19 C20 122.6(11) . .
C18 C19 Br4 118.8(9) . .
C20 C19 Br4 118.6(9) . .
C19 C20 C21 118.4(10) . .
C19 C20 H20 120.8 . .
C21 C20 H20 120.8 . .
C20 C21 C16 117.5(10) . .
C20 C21 C22 120.2(10) . .
C16 C21 C22 122.2(10) . .
C21 C22 C24 115.1(10) . .
C21 C22 H22A 108.5 . .
C24 C22 H22A 108.5 . .
C21 C22 H22B 108.5 . .
C24 C22 H22B 108.5 . .
H22A C22 H22B 107.5 . .
O7 C23 C24 118.5(11) . .
O7 C23 C28 120.0(11) . .
C24 C23 C28 121.0(11) . .
C23 C24 C25 118.1(11) . .
C23 C24 C22 123.2(11) . .
C25 C24 C22 118.7(11) . .
C26 C25 C24 119.6(11) . .
C26 C25 H25 120.2 . .
C24 C25 H25 120.2 . .
C25 C26 C27 121.4(11) . .
C25 C26 Br2 119.2(9) . .
C27 C26 Br2 119.3(10) . .
C26 C27 C28 120.0(12) . .
C26 C27 H27 120.0 . .
C28 C27 H27 120.0 . .
C27 C28 C23 119.8(11) . .
C27 C28 C29 117.3(12) . .
C23 C28 C29 122.9(12) . .
C28 C29 C31 111.5(11) . .
C28 C29 H29A 109.3 . .
C31 C29 H29A 109.3 . .
C28 C29 H29B 109.3 . .
C31 C29 H29B 109.3 . .
H29A C29 H29B 108.0 . .
O8 C30 C31 121.2(13) . .
O8 C30 C35 120.5(12) . .
C31 C30 C35 118.2(14) . .
C32 C31 C30 119.6(12) . .
C32 C31 C29 123.8(11) . .
C30 C31 C29 116.5(13) . .
C31 C32 C33 121.3(12) . .
C31 C32 H32 119.4 . .
C33 C32 H32 119.4 . .
C32 C33 C34 120.1(14) . .
C32 C33 Br3 119.8(10) . .
C34 C33 Br3 120.1(10) . .
C35 C34 C33 121.0(13) . .
C35 C34 H34 119.5 . .
C33 C34 H34 119.5 . .
C34 C35 C30 119.7(12) . .
C34 C35 C36 119.2(13) . .
C30 C35 C36 121.0(14) . .
C35 C36 C10 116.2(11) . 3_656
C35 C36 H36A 108.2 . .
C10 C36 H36A 108.2 3_656 .
C35 C36 H36B 108.2 . .
C10 C36 H36B 108.2 3_656 .
H36A C36 H36B 107.4 . .
O5 C37 H37A 109.5 . .
O5 C37 H37B 109.5 . .
H37A C37 H37B 109.5 . .
O5 C37 H37C 109.5 . .
H37A C37 H37C 109.5 . .
H37B C37 H37C 109.5 . .
O6 C38 H38A 109.5 . .
O6 C38 H38B 109.5 . .
H38A C38 H38B 109.5 . .
O6 C38 H38C 109.5 . .
H38A C38 H38C 109.5 . .
H38B C38 H38C 109.5 . .
O7 C39 H39A 109.5 . .
O7 C39 H39B 109.5 . .
H39A C39 H39B 109.5 . .
O7 C39 H39C 109.5 . .
H39A C39 H39C 109.5 . .
H39B C39 H39C 109.5 . .
O8 C40A H40A 109.5 . .
O8 C40A H40B 109.5 . .
O8 C40A H40C 109.5 . .
O8 C40B H40D 109.5 . .
O8 C40B H40E 109.5 . .
H40D C40B H40E 109.5 . .
O8 C40B H40F 109.5 . .
H40D C40B H40F 109.5 . .
H40E C40B H40F 109.5 . .
C9 O5 C37 113.0(9) . .
C16 O6 C38 112.0(9) . .
C23 O7 C39 112.7(9) . .
C30 O8 C40A 130.7(19) . .
C30 O8 C40B 117.1(18) . .
C40A O8 C40B 112(2) . .

loop_
_geom_bond_atom_site_label_1
_geom_bond_atom_site_label_2
_geom_bond_distance
_geom_bond_site_symmetry_2
C9 C10 1.337(16) .
C9 O5 1.352(12) .
C9 C14 1.425(15) .
C10 C11 1.407(16) .
C10 C36 1.560(18) 3_656
C11 C12 1.433(17) .
C11 H11 0.9300 .
C12 C13 1.392(15) .
C12 Br1 1.862(12) .
C13 C14 1.340(15) .
C13 H13 0.9300 .
C14 C15 1.515(15) .
C15 C17 1.500(16) .
C15 H15A 0.9700 .
C15 H15B 0.9700 .
C16 C17 1.361(15) .
C16 O6 1.372(13) .
C16 C21 1.418(15) .
C17 C18 1.412(16) .
C18 C19 1.338(16) .
C18 H18 0.9300 .
C19 C20 1.406(16) .
C19 Br4 1.921(11) .
C20 C21 1.407(16) .
C20 H20 0.9300 .
C21 C22 1.488(15) .
C22 C24 1.500(16) .
C22 H22A 0.9700 .
C22 H22B 0.9700 .
C23 O7 1.376(14) .
C23 C24 1.388(16) .
C23 C28 1.396(17) .
C24 C25 1.446(16) .
C25 C26 1.369(16) .
C25 H25 0.9300 .
C26 C27 1.381(16) .
C26 Br2 1.893(11) .
C27 C28 1.391(17) .
C27 H27 0.9300 .
C28 C29 1.514(17) .
C29 C31 1.538(18) .
C29 H29A 0.9700 .
C29 H29B 0.9700 .
C30 O8 1.342(17) .
C30 C31 1.426(17) .
C30 C35 1.434(19) .
C31 C32 1.351(17) .
C32 C33 1.379(16) .
C32 H32 0.9300 .
C33 C34 1.388(18) .
C33 Br3 1.869(15) .
C34 C35 1.345(18) .
C34 H34 0.9300 .
C35 C36 1.514(18) .
C36 C10 1.560(18) 3_656
C36 H36A 0.9700 .
C36 H36B 0.9700 .
C37 O5 1.446(16) .
C37 H37A 0.9600 .
C37 H37B 0.9600 .
C37 H37C 0.9600 .
C38 O6 1.409(17) .
C38 H38A 0.9600 .
C38 H38B 0.9600 .
C38 H38C 0.9600 .
C39 O7 1.414(14) .
C39 H39A 0.9600 .
C39 H39B 0.9600 .
C39 H39C 0.9600 .
C40A O8 1.411(16) .
C40A H40A 0.9600 .
C40A H40B 0.9600 .
C40A H40C 0.9600 .
C40B O8 1.426(19) .
C40B H40D 0.9600 .
C40B H40E 0.9600 .
C40B H40F 0.9600 .
